data_4107328
loop_
_publ_author_name
'Aaron D. Wilson'
'Kendra Fraze'
'Brendan Twamley'
'Susie M. Miller'
'Daniel L. DuBois'
'M. Rakowski DuBois'

_publ_section_title
;
 The Role of the Second Coordination Sphere of [Ni(PCy2NBz2)2](BF4)2 in
 Reversible Carbon Monoxide Binding
;
_journal_name_full 'Journal of the American Chemical Society'
_journal_page_first 1061
_journal_page_last 1068
_journal_paper_doi 10.1021/ja077328d
_journal_volume 130
_journal_year 2008
_chemical_formula_moiety 'C61 H88 N4 Ni O P4, 4(C H2 Cl2), 2(B F4)'
_chemical_formula_sum 'C65 H96 B2 Cl8 F8 N4 Ni O P4'
_chemical_formula_weight 1589.27
_chemical_name_common '[RNiCO][BF4]2 + 4DCM'
_chemical_name_systematic
; 
 ? 
;
_space_group_IT_number 19
_symmetry_cell_setting orthorhombic
_symmetry_space_group_name_Hall 'P 2ac 2ab'
_symmetry_space_group_name_H-M 'P 21 21 21'
_atom_sites_solution_hydrogens geom
_atom_sites_solution_primary direct
_atom_sites_solution_secondary difmap
_audit_creation_method SHELXL-97
_cell_angle_alpha 90.00
_cell_angle_beta 90.00
_cell_angle_gamma 90.00
_cell_formula_units_Z 4
_cell_length_a 12.5244(6)
_cell_length_b 18.3649(8)
_cell_length_c 32.6093(15)
_cell_measurement_reflns_used 9735
_cell_measurement_temperature 90(2)
_cell_measurement_theta_max 29.66
_cell_measurement_theta_min 2.30
_cell_volume 7500.4(6)
_computing_cell_refinement 'SAINT+  v. 7.23a (Bruker, 2006)'
_computing_data_collection 'SMART v. 5.632 (Bruker, 2006)'
_computing_data_reduction 'SAINT+  v. 7.23a (Bruker, 2006)'
_computing_molecular_graphics 'XP, SHELXTL  v. 6.14 (Bruker, 2003)'
_computing_publication_material 'XCIF, SHELXTL, v. 6.14 (Bruker, 2003)'
_computing_structure_refinement 'XL, SHELXTL  v. 6.14 (Bruker, 2003)'
_computing_structure_solution 'XS, SHELXTL  v. 6.14 (Bruker, 2003)'
_diffrn_ambient_temperature 90(2)
_diffrn_detector_area_resol_mean 8.3
_diffrn_measured_fraction_theta_full 0.999
_diffrn_measured_fraction_theta_max 0.999
_diffrn_measurement_device_type 'Bruker/Siemens SMART APEX'
_diffrn_measurement_method '\w scans'
_diffrn_radiation_monochromator graphite
_diffrn_radiation_source 'normal-focus sealed tube'
_diffrn_radiation_type MoK\a
_diffrn_radiation_wavelength 0.71073
_diffrn_reflns_av_R_equivalents 0.0513
_diffrn_reflns_av_sigmaI/netI 0.0361
_diffrn_reflns_limit_h_max 15
_diffrn_reflns_limit_h_min -15
_diffrn_reflns_limit_k_max 22
_diffrn_reflns_limit_k_min -22
_diffrn_reflns_limit_l_max 39
_diffrn_reflns_limit_l_min -39
_diffrn_reflns_number 108875
_diffrn_reflns_theta_full 25.25
_diffrn_reflns_theta_max 25.25
_diffrn_reflns_theta_min 1.67
_exptl_absorpt_coefficient_mu 0.692
_exptl_absorpt_correction_T_max 0.9662
_exptl_absorpt_correction_T_min 0.6979
_exptl_absorpt_correction_type multi-scan
_exptl_absorpt_process_details 'SADABS-2004/1 (Bruker, 2004)'
_exptl_crystal_colour orange
_exptl_crystal_density_diffrn 1.407
_exptl_crystal_description fragment
_exptl_crystal_F_000 3312
_exptl_crystal_size_max 0.56
_exptl_crystal_size_mid 0.07
_exptl_crystal_size_min 0.05
_refine_diff_density_max 0.795
_refine_diff_density_min -0.690
_refine_diff_density_rms 0.081
_refine_ls_abs_structure_details 'Flack H D (1983), Acta Cryst. A39, 876-881'
_refine_ls_abs_structure_Flack 0.019(12)
_refine_ls_extinction_method none
_refine_ls_goodness_of_fit_ref 1.062
_refine_ls_hydrogen_treatment constr
_refine_ls_matrix_type full
_refine_ls_number_parameters 846
_refine_ls_number_reflns 13558
_refine_ls_number_restraints 0
_refine_ls_restrained_S_all 1.062
_refine_ls_R_factor_all 0.0502
_refine_ls_R_factor_gt 0.0445
_refine_ls_shift/su_max 0.001
_refine_ls_shift/su_mean 0.000
_refine_ls_structure_factor_coef Fsqd
_refine_ls_weighting_details 'calc w=1/[\s^2^(Fo^2^)+(0.0703P)^2^+5.7251P] where P=(Fo^2^+2Fc^2^)/3'
_refine_ls_weighting_scheme calc
_refine_ls_wR_factor_gt 0.1155
_refine_ls_wR_factor_ref 0.1191
_reflns_number_gt 12474
_reflns_number_total 13558
_reflns_threshold_expression I>2\s(I)
_cod_data_source_file ja077328d-file001.cif
_cod_data_source_block bt1157
_cod_database_code 4107328

loop_
_symmetry_equiv_pos_as_xyz
'x, y, z'
'-x+1/2, -y, z+1/2'
'-x, y+1/2, -z+1/2'
'x+1/2, -y+1/2, -z'

loop_
_atom_site_label
_atom_site_type_symbol
_atom_site_fract_x
_atom_site_fract_y
_atom_site_fract_z
_atom_site_U_iso_or_equiv
_atom_site_adp_type
_atom_site_occupancy
_atom_site_symmetry_multiplicity
_atom_site_calc_flag
_atom_site_refinement_flags
_atom_site_disorder_assembly
_atom_site_disorder_group
Ni1 Ni 0.50952(3) 0.53515(2) 0.121004(13) 0.01365(10) Uani 1 1 d . . .
P1 P 0.33504(7) 0.56168(5) 0.10861(3) 0.01428(18) Uani 1 1 d . . .
P2 P 0.44875(7) 0.53379(5) 0.18472(3) 0.01435(18) Uani 1 1 d . . .
P3 P 0.57443(7) 0.54013(5) 0.05808(3) 0.01559(18) Uani 1 1 d . . .
P4 P 0.61218(7) 0.63667(5) 0.12694(3) 0.01519(18) Uani 1 1 d . . .
B1 B 0.4926(4) 0.2292(2) 0.19076(14) 0.0243(9) Uani 1 1 d . . .
B2 B 0.9016(4) 0.7942(3) 0.07770(17) 0.0375(12) Uani 1 1 d . . .
F1 F 0.50036(19) 0.18948(12) 0.22724(7) 0.0305(5) Uani 1 1 d . . .
F2 F 0.5793(2) 0.21296(16) 0.16606(8) 0.0421(6) Uani 1 1 d . . .
F3 F 0.4915(2) 0.30246(13) 0.20012(8) 0.0441(7) Uani 1 1 d . . .
F4 F 0.3977(2) 0.21091(15) 0.17132(8) 0.0378(6) Uani 1 1 d . . .
F5 F 0.9701(3) 0.73774(16) 0.06753(9) 0.0511(7) Uani 1 1 d . . .
F6 F 0.9409(2) 0.86053(15) 0.06108(9) 0.0486(7) Uani 1 1 d . . .
F7 F 0.8021(2) 0.78181(16) 0.05926(10) 0.0502(7) Uani 1 1 d . . .
F8 F 0.8914(3) 0.7994(2) 0.11902(9) 0.0592(8) Uani 1 1 d . . .
O1 O 0.5877(3) 0.38412(15) 0.12721(9) 0.0351(7) Uani 1 1 d . . .
N1 N 0.7682(2) 0.54533(16) 0.09800(9) 0.0191(6) Uani 1 1 d . . .
N2 N 0.3754(2) 0.67043(15) 0.16419(9) 0.0150(6) Uani 1 1 d . . .
N3 N 0.3032(2) 0.43743(16) 0.15302(9) 0.0183(6) Uani 1 1 d . . .
N4 N 0.4970(3) 0.68198(15) 0.05875(9) 0.0176(6) Uani 1 1 d . . .
C1 C 0.2737(3) 0.56269(18) 0.05687(11) 0.0169(7) Uani 1 1 d . . .
H1 H 0.3221 0.5904 0.0381 0.020 Uiso 1 1 calc R . .
C2 C 0.6419(3) 0.68322(19) 0.17641(11) 0.0170(7) Uani 1 1 d . . .
H2 H 0.5785 0.6766 0.1947 0.020 Uiso 1 1 calc R . .
C3 C 0.1628(3) 0.6000(2) 0.05616(12) 0.0204(8) Uani 1 1 d . . .
H3A H 0.1134 0.5735 0.0746 0.025 Uiso 1 1 calc R . .
H3B H 0.1695 0.6506 0.0663 0.025 Uiso 1 1 calc R . .
C4 C 0.3718(3) 0.61718(18) 0.19725(11) 0.0157(7) Uani 1 1 d . . .
H4A H 0.2965 0.6038 0.2027 0.019 Uiso 1 1 calc R . .
H4B H 0.4011 0.6393 0.2225 0.019 Uiso 1 1 calc R . .
C5 C 0.5215(3) 0.39889(19) 0.02705(12) 0.0205(8) Uani 1 1 d . . .
H5A H 0.4754 0.3925 0.0514 0.025 Uiso 1 1 calc R . .
H5B H 0.5933 0.3797 0.0337 0.025 Uiso 1 1 calc R . .
C6 C 0.2577(3) 0.76392(19) 0.20085(12) 0.0203(8) Uani 1 1 d . . .
C7 C 0.6993(3) 0.4584(2) 0.25888(11) 0.0240(8) Uani 1 1 d . . .
H7A H 0.7498 0.4175 0.2549 0.029 Uiso 1 1 calc R . .
H7B H 0.7414 0.5039 0.2609 0.029 Uiso 1 1 calc R . .
C8 C 0.7198(3) 0.52092(19) 0.06000(11) 0.0196(7) Uani 1 1 d . . .
H8A H 0.7314 0.4679 0.0570 0.023 Uiso 1 1 calc R . .
H8B H 0.7553 0.5455 0.0367 0.023 Uiso 1 1 calc R . .
C9 C 0.2001(3) 0.34397(19) 0.11742(13) 0.0227(8) Uani 1 1 d . . .
C10 C 0.6610(3) 0.7660(2) 0.17181(12) 0.0240(8) Uani 1 1 d . . .
H10A H 0.7234 0.7746 0.1538 0.029 Uiso 1 1 calc R . .
H10B H 0.5978 0.7889 0.1589 0.029 Uiso 1 1 calc R . .
C11 C 0.3578(3) 0.45576(19) 0.19088(12) 0.0201(8) Uani 1 1 d . . .
H11A H 0.3991 0.4130 0.2003 0.024 Uiso 1 1 calc R . .
H11B H 0.3042 0.4674 0.2122 0.024 Uiso 1 1 calc R . .
C12 C 0.5567(3) 0.70862(19) 0.09408(11) 0.0177(7) Uani 1 1 d . . .
H12A H 0.5091 0.7397 0.1108 0.021 Uiso 1 1 calc R . .
H12B H 0.6161 0.7396 0.0842 0.021 Uiso 1 1 calc R . .
C13 C 0.2216(3) 0.4872(2) -0.00454(12) 0.0254(8) Uani 1 1 d . . .
H13A H 0.2727 0.5146 -0.0218 0.030 Uiso 1 1 calc R . .
H13B H 0.2163 0.4370 -0.0155 0.030 Uiso 1 1 calc R . .
C14 C 0.3043(3) 0.65217(18) 0.13032(11) 0.0170(7) Uani 1 1 d . . .
H14A H 0.3112 0.6895 0.1086 0.020 Uiso 1 1 calc R . .
H14B H 0.2296 0.6527 0.1402 0.020 Uiso 1 1 calc R . .
C15 C 0.5406(3) 0.52282(19) 0.22853(10) 0.0179(7) Uani 1 1 d . . .
H15 H 0.5800 0.5698 0.2318 0.021 Uiso 1 1 calc R . .
C16 C 0.3618(3) 0.74607(19) 0.17890(11) 0.0179(7) Uani 1 1 d . . .
H16A H 0.3685 0.7791 0.1550 0.021 Uiso 1 1 calc R . .
H16B H 0.4215 0.7573 0.1978 0.021 Uiso 1 1 calc R . .
C17 C 0.2614(3) 0.48516(19) 0.03976(11) 0.0192(8) Uani 1 1 d . . .
H17A H 0.3312 0.4598 0.0409 0.023 Uiso 1 1 calc R . .
H17B H 0.2102 0.4576 0.0569 0.023 Uiso 1 1 calc R . .
C18 C 1.0133(3) 0.5618(2) 0.21841(13) 0.0318(9) Uani 1 1 d . . .
H18 H 1.0399 0.5692 0.2454 0.038 Uiso 1 1 calc R . .
C19 C 0.3945(3) 0.79774(19) 0.05113(11) 0.0208(8) Uani 1 1 d . . .
C20 C 0.6239(3) 0.4632(2) 0.22181(11) 0.0219(8) Uani 1 1 d . . .
H20A H 0.6657 0.4741 0.1968 0.026 Uiso 1 1 calc R . .
H20B H 0.5876 0.4158 0.2178 0.026 Uiso 1 1 calc R . .
C21 C 0.7572(3) 0.6817(2) 0.24045(12) 0.0281(9) Uani 1 1 d . . .
H21A H 0.8208 0.6594 0.2533 0.034 Uiso 1 1 calc R . .
H21B H 0.6947 0.6720 0.2582 0.034 Uiso 1 1 calc R . .
C22 C 0.1121(3) 0.5239(2) -0.00598(13) 0.0271(9) Uani 1 1 d . . .
H22A H 0.0598 0.4940 0.0094 0.033 Uiso 1 1 calc R . .
H22B H 0.0877 0.5273 -0.0348 0.033 Uiso 1 1 calc R . .
C23 C 0.9901(3) 0.6042(2) 0.14916(11) 0.0217(8) Uani 1 1 d . . .
H23 H 1.0020 0.6404 0.1289 0.026 Uiso 1 1 calc R . .
C24 C 0.2758(3) 0.3103(2) 0.09168(13) 0.0259(9) Uani 1 1 d . . .
H24 H 0.3460 0.3022 0.1017 0.031 Uiso 1 1 calc R . .
C25 C 0.5293(3) 0.48024(18) 0.01603(10) 0.0181(7) Uani 1 1 d . . .
H25 H 0.4554 0.4963 0.0088 0.022 Uiso 1 1 calc R . .
C26 C 0.9587(3) 0.4981(3) 0.20884(14) 0.0335(10) Uani 1 1 d . . .
H26 H 0.9485 0.4616 0.2291 0.040 Uiso 1 1 calc R . .
C27 C 0.5592(3) 0.63063(19) 0.03368(11) 0.0198(8) Uani 1 1 d . . .
H27A H 0.6309 0.6515 0.0286 0.024 Uiso 1 1 calc R . .
H27B H 0.5235 0.6245 0.0068 0.024 Uiso 1 1 calc R . .
C28 C 0.5973(3) 0.4913(2) -0.02263(12) 0.0239(8) Uani 1 1 d . . .
H28A H 0.6019 0.5438 -0.0292 0.029 Uiso 1 1 calc R . .
H28B H 0.6705 0.4729 -0.0178 0.029 Uiso 1 1 calc R . .
C29 C 0.5540(3) 0.5064(2) 0.30489(12) 0.0269(9) Uani 1 1 d . . .
H29A H 0.5137 0.4963 0.3304 0.032 Uiso 1 1 calc R . .
H29B H 0.5900 0.5541 0.3081 0.032 Uiso 1 1 calc R . .
C30 C 0.7460(3) 0.62276(19) 0.10361(11) 0.0181(7) Uani 1 1 d . . .
H30A H 0.7491 0.6477 0.0767 0.022 Uiso 1 1 calc R . .
H30B H 0.8013 0.6445 0.1215 0.022 Uiso 1 1 calc R . .
C31 C 0.5570(3) 0.4414(2) 0.12572(11) 0.0214(8) Uani 1 1 d . . .
C32 C 0.6809(3) 0.8003(2) 0.21390(13) 0.0286(9) Uani 1 1 d . . .
H32A H 0.6967 0.8528 0.2104 0.034 Uiso 1 1 calc R . .
H32B H 0.6155 0.7960 0.2308 0.034 Uiso 1 1 calc R . .
C33 C 0.7389(3) 0.6482(2) 0.19816(11) 0.0233(8) Uani 1 1 d . . .
H33A H 0.7266 0.5952 0.2011 0.028 Uiso 1 1 calc R . .
H33B H 0.8035 0.6552 0.1811 0.028 Uiso 1 1 calc R . .
C34 C 0.4337(3) 0.8568(2) 0.07268(12) 0.0262(9) Uani 1 1 d . . .
H34 H 0.5087 0.8637 0.0748 0.031 Uiso 1 1 calc R . .
C35 C 0.5375(3) 0.3690(2) -0.04880(12) 0.0257(9) Uani 1 1 d . . .
H35A H 0.5018 0.3438 -0.0719 0.031 Uiso 1 1 calc R . .
H35B H 0.6098 0.3481 -0.0457 0.031 Uiso 1 1 calc R . .
C36 C 0.2446(3) 0.49948(19) 0.13743(11) 0.0163(7) Uani 1 1 d . . .
H36A H 0.2116 0.5262 0.1606 0.020 Uiso 1 1 calc R . .
H36B H 0.1868 0.4825 0.1191 0.020 Uiso 1 1 calc R . .
C37 C 0.1176(3) 0.6007(2) 0.01284(12) 0.0237(8) Uani 1 1 d . . .
H37A H 0.1628 0.6320 -0.0047 0.028 Uiso 1 1 calc R . .
H37B H 0.0450 0.6219 0.0134 0.028 Uiso 1 1 calc R . .
C38 C 0.2340(3) 0.3724(2) 0.15855(12) 0.0222(8) Uani 1 1 d . . .
H38A H 0.1703 0.3856 0.1749 0.027 Uiso 1 1 calc R . .
H38B H 0.2737 0.3342 0.1736 0.027 Uiso 1 1 calc R . .
C39 C 0.0691(3) 0.8013(2) 0.24165(13) 0.0281(9) Uani 1 1 d . . .
H39 H 0.0052 0.8140 0.2556 0.034 Uiso 1 1 calc R . .
C40 C 0.2566(4) 0.8961(2) 0.08820(12) 0.0326(10) Uani 1 1 d . . .
H40 H 0.2095 0.9289 0.1016 0.039 Uiso 1 1 calc R . .
C41 C 0.2507(4) 0.2893(2) 0.05293(13) 0.0298(9) Uani 1 1 d . . .
H41 H 0.3027 0.2660 0.0363 0.036 Uiso 1 1 calc R . .
C42 C 0.4682(3) 0.7439(2) 0.03126(12) 0.0241(8) Uani 1 1 d . . .
H42A H 0.4336 0.7245 0.0063 0.029 Uiso 1 1 calc R . .
H42B H 0.5343 0.7693 0.0228 0.029 Uiso 1 1 calc R . .
C43 C 0.2835(3) 0.7895(2) 0.04700(12) 0.0259(9) Uani 1 1 d . . .
H43 H 0.2554 0.7503 0.0313 0.031 Uiso 1 1 calc R . .
C44 C 1.0287(3) 0.6143(2) 0.18866(13) 0.0273(9) Uani 1 1 d . . .
H44 H 1.0660 0.6577 0.1953 0.033 Uiso 1 1 calc R . .
C45 C 0.4741(3) 0.3566(2) -0.00962(11) 0.0235(8) Uani 1 1 d . . .
H45A H 0.4735 0.3040 -0.0032 0.028 Uiso 1 1 calc R . .
H45B H 0.3993 0.3723 -0.0140 0.028 Uiso 1 1 calc R . .
C46 C 0.6376(3) 0.4469(2) 0.29823(12) 0.0274(9) Uani 1 1 d . . .
H46A H 0.6879 0.4466 0.3217 0.033 Uiso 1 1 calc R . .
H46B H 0.6018 0.3989 0.2973 0.033 Uiso 1 1 calc R . .
C47 C 0.7737(4) 0.7638(3) 0.23617(14) 0.0337(10) Uani 1 1 d . . .
H47A H 0.7814 0.7856 0.2638 0.040 Uiso 1 1 calc R . .
H47B H 0.8406 0.7730 0.2208 0.040 Uiso 1 1 calc R . .
C48 C 0.4770(3) 0.5097(2) 0.26873(11) 0.0219(8) Uani 1 1 d . . .
H48A H 0.4252 0.5497 0.2729 0.026 Uiso 1 1 calc R . .
H48B H 0.4369 0.4634 0.2667 0.026 Uiso 1 1 calc R . .
C49 C 0.2149(4) 0.8384(2) 0.06580(13) 0.0328(10) Uani 1 1 d . . .
H49 H 0.1398 0.8325 0.0634 0.039 Uiso 1 1 calc R . .
C50 C 0.1480(4) 0.3021(2) 0.03757(15) 0.0365(11) Uani 1 1 d . . .
H50 H 0.1307 0.2897 0.0101 0.044 Uiso 1 1 calc R . .
C51 C 0.8851(3) 0.5311(2) 0.09722(12) 0.0256(8) Uani 1 1 d . . .
H51A H 0.9198 0.5650 0.0778 0.031 Uiso 1 1 calc R . .
H51B H 0.8982 0.4808 0.0875 0.031 Uiso 1 1 calc R . .
C52 C 0.0971(3) 0.3533(2) 0.10236(15) 0.0321(10) Uani 1 1 d . . .
H52 H 0.0436 0.3739 0.1195 0.039 Uiso 1 1 calc R . .
C53 C 0.1552(3) 0.7731(2) 0.26316(13) 0.0292(9) Uani 1 1 d . . .
H53 H 0.1499 0.7664 0.2920 0.035 Uiso 1 1 calc R . .
C54 C 0.9194(3) 0.4884(2) 0.16949(14) 0.0291(9) Uani 1 1 d . . .
H54 H 0.8817 0.4450 0.1631 0.035 Uiso 1 1 calc R . .
C55 C 0.2490(3) 0.7548(2) 0.24307(12) 0.0240(8) Uani 1 1 d . . .
H55 H 0.3076 0.7359 0.2582 0.029 Uiso 1 1 calc R . .
C56 C 0.0768(3) 0.8107(2) 0.19964(14) 0.0284(9) Uani 1 1 d . . .
H56 H 0.0181 0.8300 0.1848 0.034 Uiso 1 1 calc R . .
C57 C 0.0720(4) 0.3331(2) 0.06297(16) 0.0389(11) Uani 1 1 d . . .
H57 H 0.0015 0.3404 0.0530 0.047 Uiso 1 1 calc R . .
C58 C 0.1707(3) 0.7919(2) 0.17903(13) 0.0233(8) Uani 1 1 d . . .
H58 H 0.1755 0.7982 0.1502 0.028 Uiso 1 1 calc R . .
C59 C 0.5465(4) 0.4504(2) -0.05845(12) 0.0271(9) Uani 1 1 d . . .
H59A H 0.5904 0.4572 -0.0834 0.033 Uiso 1 1 calc R . .
H59B H 0.4745 0.4704 -0.0639 0.033 Uiso 1 1 calc R . .
C60 C 0.3646(4) 0.9064(2) 0.09132(12) 0.0311(10) Uani 1 1 d . . .
H60 H 0.3922 0.9469 0.1060 0.037 Uiso 1 1 calc R . .
C61 C 0.9335(3) 0.5405(2) 0.13920(12) 0.0221(8) Uani 1 1 d . . .
C62 C 0.1565(4) 0.1609(3) 0.15254(14) 0.0359(10) Uani 1 1 d . . .
H62A H 0.2176 0.1864 0.1654 0.043 Uiso 1 1 calc R . .
H62B H 0.1608 0.1683 0.1225 0.043 Uiso 1 1 calc R . .
C63 C 0.4632(5) 0.1281(3) 0.08817(16) 0.0473(13) Uani 1 1 d . . .
C64 C 0.7720(4) 0.2411(3) 0.10726(15) 0.0445(12) Uani 1 1 d . . .
C65 C 0.8296(6) -0.0372(4) 0.14233(19) 0.0709(18) Uani 1 1 d . . .
H65A H 0.8666 -0.0828 0.1345 0.085 Uiso 1 1 calc R . .
H65B H 0.8651 0.0035 0.1278 0.085 Uiso 1 1 calc R . .
Cl1 Cl 0.03658(11) 0.19728(10) 0.17113(4) 0.0603(4) Uani 1 1 d . . .
Cl2 Cl 0.16353(19) 0.06695(8) 0.16374(5) 0.0841(7) Uani 1 1 d . . .
Cl3 Cl 0.35218(15) 0.09522(8) 0.06285(8) 0.0944(7) Uani 1 1 d . A .
Cl4A Cl 0.51467(12) 0.21087(10) 0.06587(5) 0.0442(4) Uani 0.834(3) 1 d P A 1
H63A H 0.5193 0.0910 0.0878 0.053 Uiso 0.83 1 d P A 1
H63B H 0.4463 0.1354 0.1171 0.053 Uiso 0.83 1 d P A 1
Cl4B Cl 0.5328(6) 0.1689(6) 0.0575(3) 0.0442(4) Uani 0.166(3) 1 d P A 2
H63C H 0.5093 0.0875 0.0969 0.053 Uiso 0.17 1 d P A 2
H63D H 0.4436 0.1539 0.1129 0.053 Uiso 0.17 1 d P A 2
Cl5A Cl 0.77962(11) 0.28808(8) 0.06030(5) 0.0472(4) Uani 0.853(3) 1 d P B 1
H64A H 0.7081 0.2555 0.1220 0.057 Uiso 0.85 1 d P B 1
H64B H 0.8321 0.2541 0.1245 0.057 Uiso 0.85 1 d P B 1
Cl5B Cl 0.8135(6) 0.3327(5) 0.1282(3) 0.0472(4) Uani 0.147(3) 1 d P B 2
H64C H 0.7700 0.2560 0.0794 0.057 Uiso 0.15 1 d P B 2
H64D H 0.6986 0.2450 0.1161 0.057 Uiso 0.15 1 d P B 2
Cl6 Cl 0.77075(12) 0.14427(8) 0.09810(5) 0.0595(4) Uani 1 1 d . B .
Cl7 Cl 0.84339(16) -0.02417(11) 0.19527(5) 0.0845(6) Uani 1 1 d . . .
Cl8 Cl 0.69536(16) -0.04233(10) 0.12602(6) 0.0829(5) Uani 1 1 d . . .

loop_
_atom_site_aniso_label
_atom_site_aniso_U_11
_atom_site_aniso_U_22
_atom_site_aniso_U_33
_atom_site_aniso_U_23
_atom_site_aniso_U_13
_atom_site_aniso_U_12
Ni1 0.0145(2) 0.01049(19) 0.0159(2) 0.00064(17) 0.00028(17) 0.00035(17)
P1 0.0145(4) 0.0103(4) 0.0181(4) 0.0016(3) -0.0006(3) 0.0002(3)
P2 0.0154(4) 0.0111(4) 0.0166(4) 0.0015(4) -0.0004(3) 0.0002(3)
P3 0.0176(4) 0.0122(4) 0.0170(4) -0.0007(4) 0.0012(3) 0.0000(4)
P4 0.0147(4) 0.0122(4) 0.0187(5) -0.0002(4) 0.0011(4) -0.0009(3)
B1 0.026(2) 0.021(2) 0.026(2) 0.0028(17) 0.0019(19) -0.0014(18)
B2 0.032(3) 0.044(3) 0.037(3) 0.004(2) 0.003(2) -0.009(2)
F1 0.0301(12) 0.0318(12) 0.0295(12) 0.0116(10) -0.0053(11) -0.0019(11)
F2 0.0312(14) 0.0528(17) 0.0424(15) -0.0011(13) 0.0122(12) 0.0076(12)
F3 0.0566(17) 0.0198(12) 0.0559(16) 0.0017(11) 0.0094(15) 0.0019(12)
F4 0.0296(13) 0.0518(16) 0.0319(14) 0.0059(12) -0.0075(11) -0.0057(12)
F5 0.0607(19) 0.0512(17) 0.0413(16) 0.0059(13) 0.0049(14) 0.0101(15)
F6 0.0465(16) 0.0381(15) 0.0612(18) -0.0047(14) 0.0211(14) -0.0142(13)
F7 0.0425(16) 0.0436(16) 0.0645(19) 0.0105(15) -0.0056(14) -0.0156(13)
F8 0.0564(18) 0.088(2) 0.0333(16) -0.0039(16) 0.0109(14) -0.0010(17)
O1 0.061(2) 0.0179(14) 0.0263(15) 0.0002(12) -0.0022(15) 0.0147(14)
N1 0.0158(15) 0.0176(15) 0.0240(16) -0.0030(13) 0.0021(12) 0.0019(12)
N2 0.0178(15) 0.0090(14) 0.0183(15) 0.0011(12) -0.0013(12) 0.0002(11)
N3 0.0213(16) 0.0130(14) 0.0204(16) 0.0022(12) -0.0004(12) 0.0002(12)
N4 0.0248(16) 0.0117(14) 0.0164(14) 0.0018(11) -0.0001(14) 0.0032(13)
C1 0.0191(17) 0.0095(15) 0.0221(18) 0.0000(14) 0.0003(15) -0.0009(14)
C2 0.0146(17) 0.0184(18) 0.0180(18) -0.0044(14) 0.0032(14) 0.0012(14)
C3 0.0217(19) 0.0140(17) 0.026(2) 0.0019(15) -0.0045(16) 0.0005(15)
C4 0.0168(17) 0.0150(17) 0.0154(17) 0.0003(14) 0.0003(14) 0.0007(13)
C5 0.021(2) 0.0154(18) 0.0252(19) 0.0001(15) 0.0005(15) -0.0001(15)
C6 0.0219(19) 0.0115(16) 0.027(2) -0.0036(15) 0.0017(16) 0.0010(14)
C7 0.027(2) 0.0173(18) 0.027(2) 0.0014(16) -0.0061(16) 0.0103(16)
C8 0.0188(18) 0.0178(18) 0.0221(18) -0.0023(15) 0.0063(15) 0.0016(14)
C9 0.0231(19) 0.0110(17) 0.034(2) 0.0016(15) 0.0003(17) -0.0067(14)
C10 0.027(2) 0.0190(19) 0.026(2) -0.0030(16) 0.0033(17) -0.0057(16)
C11 0.0191(18) 0.0150(18) 0.0262(19) 0.0040(15) 0.0010(15) -0.0002(14)
C12 0.0177(18) 0.0144(17) 0.0211(19) 0.0049(14) 0.0005(15) 0.0007(14)
C13 0.030(2) 0.0204(19) 0.025(2) 0.0002(16) -0.0018(17) 0.0040(16)
C14 0.0171(17) 0.0125(16) 0.0214(19) 0.0004(14) 0.0002(14) 0.0021(13)
C15 0.0192(18) 0.0162(18) 0.0183(18) 0.0007(14) -0.0042(14) 0.0002(14)
C16 0.0206(19) 0.0121(17) 0.0209(19) -0.0028(14) 0.0003(15) -0.0016(14)
C17 0.0193(18) 0.0148(17) 0.0235(19) -0.0034(14) -0.0033(15) 0.0029(14)
C18 0.027(2) 0.043(2) 0.026(2) -0.0004(18) -0.0019(17) 0.0124(19)
C19 0.030(2) 0.0119(17) 0.0204(19) 0.0079(14) -0.0034(16) 0.0001(15)
C20 0.0244(19) 0.0192(18) 0.0221(18) 0.0002(16) -0.0008(15) 0.0008(16)
C21 0.021(2) 0.040(2) 0.023(2) -0.0075(18) -0.0021(17) 0.0061(18)
C22 0.027(2) 0.025(2) 0.029(2) -0.0012(17) -0.0117(17) 0.0022(17)
C23 0.0156(18) 0.0228(19) 0.027(2) 0.0006(15) 0.0051(15) 0.0006(16)
C24 0.027(2) 0.0163(18) 0.034(2) 0.0038(16) 0.0013(17) -0.0049(16)
C25 0.0226(19) 0.0127(17) 0.0190(18) -0.0022(13) 0.0018(14) -0.0003(14)
C26 0.027(2) 0.039(2) 0.035(2) 0.017(2) 0.0026(19) 0.0019(19)
C27 0.0227(19) 0.0142(17) 0.0224(19) 0.0009(15) 0.0048(15) 0.0004(15)
C28 0.028(2) 0.0193(19) 0.024(2) -0.0023(15) 0.0044(17) -0.0024(16)
C29 0.036(2) 0.027(2) 0.0175(19) 0.0026(16) -0.0017(17) 0.0010(17)
C30 0.0158(17) 0.0173(17) 0.0211(18) -0.0029(15) 0.0035(15) -0.0011(14)
C31 0.0241(19) 0.022(2) 0.0179(18) -0.0011(15) 0.0003(15) 0.0016(15)
C32 0.035(2) 0.021(2) 0.030(2) -0.0075(17) 0.0041(18) -0.0077(17)
C33 0.0189(19) 0.030(2) 0.0211(19) -0.0029(16) -0.0027(16) 0.0039(16)
C34 0.032(2) 0.0198(19) 0.027(2) 0.0047(16) -0.0012(17) -0.0002(17)
C35 0.035(2) 0.0190(19) 0.023(2) -0.0053(15) -0.0009(17) 0.0024(17)
C36 0.0157(17) 0.0126(16) 0.0207(18) 0.0000(14) -0.0008(15) 0.0011(13)
C37 0.024(2) 0.0181(19) 0.030(2) 0.0025(16) -0.0083(17) 0.0020(16)
C38 0.0217(19) 0.0160(18) 0.029(2) 0.0048(15) 0.0052(16) -0.0034(15)
C39 0.019(2) 0.026(2) 0.039(2) -0.0112(18) 0.0071(17) 0.0024(16)
C40 0.049(3) 0.031(2) 0.018(2) 0.0046(17) 0.0016(18) 0.018(2)
C41 0.038(2) 0.0175(19) 0.034(2) -0.0013(17) -0.0010(19) -0.0082(17)
C42 0.037(2) 0.0144(18) 0.0212(19) 0.0047(15) 0.0027(17) 0.0052(16)
C43 0.033(2) 0.022(2) 0.022(2) 0.0078(16) -0.0026(17) -0.0014(17)
C44 0.0180(19) 0.033(2) 0.031(2) -0.0055(18) 0.0019(16) 0.0020(16)
C45 0.031(2) 0.0128(17) 0.027(2) -0.0020(15) -0.0012(17) -0.0022(16)
C46 0.031(2) 0.025(2) 0.026(2) 0.0067(16) -0.0105(17) 0.0013(17)
C47 0.030(2) 0.042(3) 0.029(2) -0.015(2) 0.0028(18) -0.011(2)
C48 0.024(2) 0.0193(18) 0.0225(19) 0.0018(15) -0.0031(16) 0.0068(15)
C49 0.029(2) 0.032(2) 0.037(2) 0.0155(19) -0.0011(19) 0.0103(18)
C50 0.047(3) 0.025(2) 0.037(3) -0.0022(19) -0.011(2) -0.017(2)
C51 0.0163(18) 0.025(2) 0.036(2) -0.0081(18) 0.0038(16) 0.0035(16)
C52 0.025(2) 0.021(2) 0.050(3) 0.0027(19) -0.001(2) -0.0065(17)
C53 0.031(2) 0.032(2) 0.025(2) -0.0047(17) 0.0047(18) -0.0039(19)
C54 0.0205(19) 0.021(2) 0.046(3) 0.0032(18) 0.0040(18) -0.0003(16)
C55 0.022(2) 0.0223(19) 0.028(2) -0.0045(16) -0.0029(16) 0.0028(16)
C56 0.0199(19) 0.022(2) 0.044(3) -0.0018(18) -0.0039(18) 0.0037(16)
C57 0.030(2) 0.029(2) 0.058(3) 0.000(2) -0.017(2) -0.0139(19)
C58 0.0220(19) 0.0197(18) 0.028(2) -0.0001(16) -0.0005(16) 0.0013(16)
C59 0.040(2) 0.022(2) 0.0187(19) -0.0004(15) 0.0047(17) -0.0002(17)
C60 0.053(3) 0.0169(19) 0.023(2) 0.0004(16) -0.0036(19) 0.0073(19)
C61 0.0135(17) 0.0208(18) 0.032(2) -0.0027(17) 0.0028(15) 0.0054(15)
C62 0.036(2) 0.039(3) 0.033(2) -0.001(2) -0.007(2) 0.000(2)
C63 0.059(3) 0.039(3) 0.044(3) 0.003(2) 0.002(2) 0.003(2)
C64 0.040(3) 0.051(3) 0.042(3) -0.011(2) 0.007(2) -0.009(2)
C65 0.075(4) 0.078(4) 0.060(4) 0.013(3) 0.017(3) 0.023(4)
Cl1 0.0424(7) 0.0899(11) 0.0486(8) 0.0140(7) 0.0060(6) 0.0241(7)
Cl2 0.1599(18) 0.0384(7) 0.0541(9) -0.0107(6) -0.0588(11) 0.0255(9)
Cl3 0.0804(12) 0.0319(7) 0.171(2) -0.0047(10) -0.0521(13) -0.0050(7)
Cl4A 0.0352(7) 0.0475(11) 0.0500(8) 0.0166(7) 0.0074(6) 0.0018(7)
Cl4B 0.0352(7) 0.0475(11) 0.0500(8) 0.0166(7) 0.0074(6) 0.0018(7)
Cl5A 0.0246(6) 0.0528(9) 0.0643(10) 0.0226(7) 0.0128(6) 0.0035(6)
Cl5B 0.0246(6) 0.0528(9) 0.0643(10) 0.0226(7) 0.0128(6) 0.0035(6)
Cl6 0.0554(8) 0.0504(8) 0.0727(10) -0.0016(7) 0.0066(7) 0.0096(7)
Cl7 0.0960(13) 0.0973(14) 0.0601(9) -0.0140(9) 0.0069(9) -0.0580(11)
Cl8 0.0923(13) 0.0621(10) 0.0942(13) 0.0100(10) -0.0135(11) 0.0042(9)

loop_
_atom_type_symbol
_atom_type_description
_atom_type_scat_dispersion_real
_atom_type_scat_dispersion_imag
_atom_type_scat_source
C C 0.0033 0.0016 'International Tables Vol C Tables 4.2.6.8 and 6.1.1.4'
H H 0.0000 0.0000 'International Tables Vol C Tables 4.2.6.8 and 6.1.1.4'
B B 0.0013 0.0007 'International Tables Vol C Tables 4.2.6.8 and 6.1.1.4'
N N 0.0061 0.0033 'International Tables Vol C Tables 4.2.6.8 and 6.1.1.4'
O O 0.0106 0.0060 'International Tables Vol C Tables 4.2.6.8 and 6.1.1.4'
F F 0.0171 0.0103 'International Tables Vol C Tables 4.2.6.8 and 6.1.1.4'
P P 0.1023 0.0942 'International Tables Vol C Tables 4.2.6.8 and 6.1.1.4'
Cl Cl 0.1484 0.1585 'International Tables Vol C Tables 4.2.6.8 and 6.1.1.4'
Ni Ni 0.3393 1.1124 'International Tables Vol C Tables 4.2.6.8 and 6.1.1.4'

loop_
_geom_angle_atom_site_label_1
_geom_angle_atom_site_label_2
_geom_angle_atom_site_label_3
_geom_angle
C31 Ni1 P3 89.84(12)
C31 Ni1 P2 91.28(12)
P3 Ni1 P2 177.72(4)
C31 Ni1 P4 125.54(12)
P3 Ni1 P4 80.62(4)
P2 Ni1 P4 97.12(4)
C31 Ni1 P1 121.94(12)
P3 Ni1 P1 100.35(4)
P2 Ni1 P1 80.73(3)
P4 Ni1 P1 112.51(4)
C14 P1 C1 104.69(16)
C14 P1 C36 103.40(16)
C1 P1 C36 102.32(16)
C14 P1 Ni1 108.94(12)
C1 P1 Ni1 124.19(12)
C36 P1 Ni1 111.28(12)
C11 P2 C15 102.49(16)
C11 P2 C4 107.27(16)
C15 P2 C4 104.10(16)
C11 P2 Ni1 108.90(13)
C15 P2 Ni1 120.92(12)
C4 P2 Ni1 112.09(11)
C25 P3 C27 100.60(17)
C25 P3 C8 102.23(16)
C27 P3 C8 106.64(17)
C25 P3 Ni1 123.55(12)
C27 P3 Ni1 113.46(12)
C8 P3 Ni1 108.78(12)
C12 P4 C30 101.59(17)
C12 P4 C2 104.51(17)
C30 P4 C2 103.73(16)
C12 P4 Ni1 109.05(12)
C30 P4 Ni1 111.26(11)
C2 P4 Ni1 124.27(12)
F3 B1 F2 110.3(4)
F3 B1 F4 109.2(4)
F2 B1 F4 110.7(3)
F3 B1 F1 108.7(3)
F2 B1 F1 109.1(3)
F4 B1 F1 108.8(3)
F8 B2 F5 110.4(4)
F8 B2 F7 110.7(4)
F5 B2 F7 109.1(4)
F8 B2 F6 110.5(4)
F5 B2 F6 109.6(4)
F7 B2 F6 106.4(4)
C8 N1 C30 109.2(3)
C8 N1 C51 110.0(3)
C30 N1 C51 111.1(3)
C4 N2 C14 112.8(3)
C4 N2 C16 112.8(3)
C14 N2 C16 113.0(3)
C36 N3 C11 110.8(3)
C36 N3 C38 112.4(3)
C11 N3 C38 111.0(3)
C12 N4 C27 112.5(3)
C12 N4 C42 110.1(3)
C27 N4 C42 106.4(3)
C17 C1 C3 108.4(3)
C17 C1 P1 111.3(2)
C3 C1 P1 112.9(3)
C17 C1 H1 108.0
C3 C1 H1 108.0
P1 C1 H1 108.0
C10 C2 C33 109.4(3)
C10 C2 P4 113.4(3)
C33 C2 P4 111.3(2)
C10 C2 H2 107.5
C33 C2 H2 107.5
P4 C2 H2 107.5
C37 C3 C1 110.6(3)
C37 C3 H3A 109.5
C1 C3 H3A 109.5
C37 C3 H3B 109.5
C1 C3 H3B 109.5
H3A C3 H3B 108.1
N2 C4 P2 112.0(2)
N2 C4 H4A 109.2
P2 C4 H4A 109.2
N2 C4 H4B 109.2
P2 C4 H4B 109.2
H4A C4 H4B 107.9
C25 C5 C45 109.3(3)
C25 C5 H5A 109.8
C45 C5 H5A 109.8
C25 C5 H5B 109.8
C45 C5 H5B 109.8
H5A C5 H5B 108.3
C55 C6 C58 119.2(4)
C55 C6 C16 120.4(3)
C58 C6 C16 120.4(3)
C46 C7 C20 111.2(3)
C46 C7 H7A 109.4
C20 C7 H7A 109.4
C46 C7 H7B 109.4
C20 C7 H7B 109.4
H7A C7 H7B 108.0
N1 C8 P3 112.3(2)
N1 C8 H8A 109.1
P3 C8 H8A 109.1
N1 C8 H8B 109.1
P3 C8 H8B 109.1
H8A C8 H8B 107.9
C52 C9 C24 117.9(4)
C52 C9 C38 122.4(4)
C24 C9 C38 119.6(3)
C32 C10 C2 110.1(3)
C32 C10 H10A 109.6
C2 C10 H10A 109.6
C32 C10 H10B 109.6
C2 C10 H10B 109.6
H10A C10 H10B 108.2
N3 C11 P2 112.3(2)
N3 C11 H11A 109.1
P2 C11 H11A 109.1
N3 C11 H11B 109.1
P2 C11 H11B 109.1
H11A C11 H11B 107.9
N4 C12 P4 114.4(2)
N4 C12 H12A 108.7
P4 C12 H12A 108.7
N4 C12 H12B 108.7
P4 C12 H12B 108.7
H12A C12 H12B 107.6
C22 C13 C17 109.4(3)
C22 C13 H13A 109.8
C17 C13 H13A 109.8
C22 C13 H13B 109.8
C17 C13 H13B 109.8
H13A C13 H13B 108.2
N2 C14 P1 111.7(2)
N2 C14 H14A 109.3
P1 C14 H14A 109.3
N2 C14 H14B 109.3
P1 C14 H14B 109.3
H14A C14 H14B 107.9
C20 C15 C48 111.1(3)
C20 C15 P2 113.1(2)
C48 C15 P2 110.6(2)
C20 C15 H15 107.2
C48 C15 H15 107.2
P2 C15 H15 107.2
N2 C16 C6 116.9(3)
N2 C16 H16A 108.1
C6 C16 H16A 108.1
N2 C16 H16B 108.1
C6 C16 H16B 108.1
H16A C16 H16B 107.3
C13 C17 C1 110.7(3)
C13 C17 H17A 109.5
C1 C17 H17A 109.5
C13 C17 H17B 109.5
C1 C17 H17B 109.5
H17A C17 H17B 108.1
C44 C18 C26 119.9(4)
C44 C18 H18 120.1
C26 C18 H18 120.1
C34 C19 C43 119.0(4)
C34 C19 C42 121.2(4)
C43 C19 C42 119.8(4)
C15 C20 C7 110.4(3)
C15 C20 H20A 109.6
C7 C20 H20A 109.6
C15 C20 H20B 109.6
C7 C20 H20B 109.6
H20A C20 H20B 108.1
C33 C21 C47 109.6(3)
C33 C21 H21A 109.8
C47 C21 H21A 109.8
C33 C21 H21B 109.8
C47 C21 H21B 109.8
H21A C21 H21B 108.2
C13 C22 C37 110.6(3)
C13 C22 H22A 109.5
C37 C22 H22A 109.5
C13 C22 H22B 109.5
C37 C22 H22B 109.5
H22A C22 H22B 108.1
C44 C23 C61 120.0(4)
C44 C23 H23 120.0
C61 C23 H23 120.0
C41 C24 C9 121.6(4)
C41 C24 H24 119.2
C9 C24 H24 119.2
C28 C25 C5 110.8(3)
C28 C25 P3 111.2(2)
C5 C25 P3 115.1(2)
C28 C25 H25 106.4
C5 C25 H25 106.4
P3 C25 H25 106.4
C54 C26 C18 119.4(4)
C54 C26 H26 120.3
C18 C26 H26 120.3
N4 C27 P3 113.0(2)
N4 C27 H27A 109.0
P3 C27 H27A 109.0
N4 C27 H27B 109.0
P3 C27 H27B 109.0
H27A C27 H27B 107.8
C59 C28 C25 109.4(3)
C59 C28 H28A 109.8
C25 C28 H28A 109.8
C59 C28 H28B 109.8
C25 C28 H28B 109.8
H28A C28 H28B 108.2
C48 C29 C46 110.6(3)
C48 C29 H29A 109.5
C46 C29 H29A 109.5
C48 C29 H29B 109.5
C46 C29 H29B 109.5
H29A C29 H29B 108.1
N1 C30 P4 110.9(2)
N1 C30 H30A 109.5
P4 C30 H30A 109.5
N1 C30 H30B 109.5
P4 C30 H30B 109.5
H30A C30 H30B 108.1
O1 C31 Ni1 177.5(4)
C47 C32 C10 111.7(3)
C47 C32 H32A 109.3
C10 C32 H32A 109.3
C47 C32 H32B 109.3
C10 C32 H32B 109.3
H32A C32 H32B 107.9
C21 C33 C2 111.4(3)
C21 C33 H33A 109.4
C2 C33 H33A 109.4
C21 C33 H33B 109.4
C2 C33 H33B 109.4
H33A C33 H33B 108.0
C19 C34 C60 120.8(4)
C19 C34 H34 119.6
C60 C34 H34 119.6
C45 C35 C59 110.9(3)
C45 C35 H35A 109.5
C59 C35 H35A 109.5
C45 C35 H35B 109.5
C59 C35 H35B 109.5
H35A C35 H35B 108.0
N3 C36 P1 110.6(2)
N3 C36 H36A 109.5
P1 C36 H36A 109.5
N3 C36 H36B 109.5
P1 C36 H36B 109.5
H36A C36 H36B 108.1
C3 C37 C22 112.3(3)
C3 C37 H37A 109.1
C22 C37 H37A 109.1
C3 C37 H37B 109.1
C22 C37 H37B 109.1
H37A C37 H37B 107.9
N3 C38 C9 109.7(3)
N3 C38 H38A 109.7
C9 C38 H38A 109.7
N3 C38 H38B 109.7
C9 C38 H38B 109.7
H38A C38 H38B 108.2
C56 C39 C53 119.5(4)
C56 C39 H39 120.2
C53 C39 H39 120.2
C60 C40 C49 121.0(4)
C60 C40 H40 119.5
C49 C40 H40 119.5
C24 C41 C50 119.8(4)
C24 C41 H41 120.1
C50 C41 H41 120.1
N4 C42 C19 113.1(3)
N4 C42 H42A 109.0
C19 C42 H42A 109.0
N4 C42 H42B 109.0
C19 C42 H42B 109.0
H42A C42 H42B 107.8
C49 C43 C19 120.1(4)
C49 C43 H43 120.0
C19 C43 H43 120.0
C18 C44 C23 120.7(4)
C18 C44 H44 119.6
C23 C44 H44 119.6
C35 C45 C5 112.0(3)
C35 C45 H45A 109.2
C5 C45 H45A 109.2
C35 C45 H45B 109.2
C5 C45 H45B 109.2
H45A C45 H45B 107.9
C7 C46 C29 111.8(3)
C7 C46 H46A 109.3
C29 C46 H46A 109.3
C7 C46 H46B 109.3
C29 C46 H46B 109.3
H46A C46 H46B 107.9
C32 C47 C21 112.0(3)
C32 C47 H47A 109.2
C21 C47 H47A 109.2
C32 C47 H47B 109.2
C21 C47 H47B 109.2
H47A C47 H47B 107.9
C29 C48 C15 109.6(3)
C29 C48 H48A 109.7
C15 C48 H48A 109.7
C29 C48 H48B 109.7
C15 C48 H48B 109.7
H48A C48 H48B 108.2
C43 C49 C40 119.6(4)
C43 C49 H49 120.2
C40 C49 H49 120.2
C57 C50 C41 119.1(4)
C57 C50 H50 120.4
C41 C50 H50 120.4
N1 C51 C61 111.1(3)
N1 C51 H51A 109.4
C61 C51 H51A 109.4
N1 C51 H51B 109.4
C61 C51 H51B 109.4
H51A C51 H51B 108.0
C57 C52 C9 120.6(4)
C57 C52 H52 119.7
C9 C52 H52 119.7
C55 C53 C39 120.7(4)
C55 C53 H53 119.6
C39 C53 H53 119.6
C26 C54 C61 121.7(4)
C26 C54 H54 119.2
C61 C54 H54 119.2
C53 C55 C6 120.3(4)
C53 C55 H55 119.9
C6 C55 H55 119.9
C39 C56 C58 120.2(4)
C39 C56 H56 119.9
C58 C56 H56 119.9
C52 C57 C50 120.9(4)
C52 C57 H57 119.5
C50 C57 H57 119.5
C56 C58 C6 120.1(4)
C56 C58 H58 120.0
C6 C58 H58 120.0
C28 C59 C35 110.7(3)
C28 C59 H59A 109.5
C35 C59 H59A 109.5
C28 C59 H59B 109.5
C35 C59 H59B 109.5
H59A C59 H59B 108.1
C40 C60 C34 119.4(4)
C40 C60 H60 120.3
C34 C60 H60 120.3
C54 C61 C23 118.3(4)
C54 C61 C51 121.1(4)
C23 C61 C51 120.5(4)
Cl1 C62 Cl2 110.1(3)
Cl1 C62 H62A 109.6
Cl2 C62 H62A 109.6
Cl1 C62 H62B 109.6
Cl2 C62 H62B 109.6
H62A C62 H62B 108.2
Cl4B C63 Cl3 108.5(5)
Cl3 C63 Cl4A 112.9(3)
Cl4B C63 H63A 85.7
Cl3 C63 H63A 109.2
Cl4A C63 H63A 109.0
Cl4B C63 H63B 133.7
Cl3 C63 H63B 109.6
Cl4A C63 H63B 110.6
H63A C63 H63B 105.3
Cl4B C63 H63C 103.1
Cl3 C63 H63C 110.3
Cl4A C63 H63C 123.0
H63B C63 H63C 87.3
Cl4B C63 H63D 116.8
Cl3 C63 H63D 111.4
Cl4A C63 H63D 90.7
H63A C63 H63D 122.4
H63C C63 H63D 106.3
Cl5A C64 Cl6 109.9(3)
Cl5A C64 Cl5B 82.1(4)
Cl6 C64 Cl5B 160.2(4)
Cl5A C64 H64A 109.9
Cl6 C64 H64A 110.1
Cl5B C64 H64A 78.8
Cl5A C64 H64B 110.0
Cl6 C64 H64B 110.2
Cl5B C64 H64B 50.0
H64A C64 H64B 106.7
Cl6 C64 H64C 97.2
Cl5B C64 H64C 95.5
H64A C64 H64C 111.8
H64B C64 H64C 120.3
Cl5A C64 H64D 105.9
Cl6 C64 H64D 96.6
Cl5B C64 H64D 95.1
H64B C64 H64D 123.2
H64C C64 H64D 103.7
Cl7 C65 Cl8 113.5(4)
Cl7 C65 H65A 108.9
Cl8 C65 H65A 108.9
Cl7 C65 H65B 108.9
Cl8 C65 H65B 108.9
H65A C65 H65B 107.7

loop_
_geom_bond_atom_site_label_1
_geom_bond_atom_site_label_2
_geom_bond_distance
Ni1 C31 1.829(4)
Ni1 P3 2.2091(10)
Ni1 P2 2.2130(10)
Ni1 P4 2.2730(10)
Ni1 P1 2.2752(10)
P1 C14 1.847(3)
P1 C1 1.854(4)
P1 C36 1.863(4)
P2 C11 1.841(4)
P2 C15 1.845(3)
P2 C4 1.855(3)
P3 C25 1.846(4)
P3 C27 1.852(4)
P3 C8 1.855(4)
P4 C12 1.837(3)
P4 C30 1.859(4)
P4 C2 1.863(4)
B1 F3 1.379(5)
B1 F2 1.385(5)
B1 F4 1.388(5)
B1 F1 1.399(5)
B2 F8 1.357(6)
B2 F5 1.386(6)
B2 F7 1.402(6)
B2 F6 1.422(6)
O1 C31 1.120(5)
N1 C8 1.451(5)
N1 C30 1.460(5)
N1 C51 1.488(5)
N2 C4 1.456(4)
N2 C14 1.458(5)
N2 C16 1.479(4)
N3 C36 1.447(5)
N3 C11 1.451(5)
N3 C38 1.486(5)
N4 C12 1.458(5)
N4 C27 1.471(5)
N4 C42 1.493(4)
C1 C17 1.537(5)
C1 C3 1.549(5)
C1 H1 1.0000
C2 C10 1.546(5)
C2 C33 1.546(5)
C2 H2 1.0000
C3 C37 1.522(5)
C3 H3A 0.9900
C3 H3B 0.9900
C4 H4A 0.9900
C4 H4B 0.9900
C5 C25 1.540(5)
C5 C45 1.544(5)
C5 H5A 0.9900
C5 H5B 0.9900
C6 C55 1.391(6)
C6 C58 1.399(5)
C6 C16 1.523(5)
C7 C46 1.513(6)
C7 C20 1.537(5)
C7 H7A 0.9900
C7 H7B 0.9900
C8 H8A 0.9900
C8 H8B 0.9900
C9 C52 1.391(6)
C9 C24 1.409(6)
C9 C38 1.501(6)
C10 C32 1.531(5)
C10 H10A 0.9900
C10 H10B 0.9900
C11 H11A 0.9900
C11 H11B 0.9900
C12 H12A 0.9900
C12 H12B 0.9900
C13 C22 1.528(6)
C13 C17 1.529(5)
C13 H13A 0.9900
C13 H13B 0.9900
C14 H14A 0.9900
C14 H14B 0.9900
C15 C20 1.529(5)
C15 C48 1.552(5)
C15 H15 1.0000
C16 H16A 0.9900
C16 H16B 0.9900
C17 H17A 0.9900
C17 H17B 0.9900
C18 C44 1.381(6)
C18 C26 1.389(7)
C18 H18 0.9500
C19 C34 1.382(6)
C19 C43 1.405(6)
C19 C42 1.499(5)
C20 H20A 0.9900
C20 H20B 0.9900
C21 C33 1.527(5)
C21 C47 1.528(6)
C21 H21A 0.9900
C21 H21B 0.9900
C22 C37 1.539(5)
C22 H22A 0.9900
C22 H22B 0.9900
C23 C44 1.388(6)
C23 C61 1.407(5)
C23 H23 0.9500
C24 C41 1.358(6)
C24 H24 0.9500
C25 C28 1.534(5)
C25 H25 1.0000
C26 C54 1.386(6)
C26 H26 0.9500
C27 H27A 0.9900
C27 H27B 0.9900
C28 C59 1.528(5)
C28 H28A 0.9900
C28 H28B 0.9900
C29 C48 1.524(5)
C29 C46 1.530(6)
C29 H29A 0.9900
C29 H29B 0.9900
C30 H30A 0.9900
C30 H30B 0.9900
C32 C47 1.526(6)
C32 H32A 0.9900
C32 H32B 0.9900
C33 H33A 0.9900
C33 H33B 0.9900
C34 C60 1.396(6)
C34 H34 0.9500
C35 C45 1.521(5)
C35 C59 1.531(5)
C35 H35A 0.9900
C35 H35B 0.9900
C36 H36A 0.9900
C36 H36B 0.9900
C37 H37A 0.9900
C37 H37B 0.9900
C38 H38A 0.9900
C38 H38B 0.9900
C39 C56 1.384(6)
C39 C53 1.387(6)
C39 H39 0.9500
C40 C60 1.369(7)
C40 C49 1.389(6)
C40 H40 0.9500
C41 C50 1.400(7)
C41 H41 0.9500
C42 H42A 0.9900
C42 H42B 0.9900
C43 C49 1.386(6)
C43 H43 0.9500
C44 H44 0.9500
C45 H45A 0.9900
C45 H45B 0.9900
C46 H46A 0.9900
C46 H46B 0.9900
C47 H47A 0.9900
C47 H47B 0.9900
C48 H48A 0.9900
C48 H48B 0.9900
C49 H49 0.9500
C50 C57 1.384(7)
C50 H50 0.9500
C51 C61 1.507(6)
C51 H51A 0.9900
C51 H51B 0.9900
C52 C57 1.374(7)
C52 H52 0.9500
C53 C55 1.387(6)
C53 H53 0.9500
C54 C61 1.386(6)
C54 H54 0.9500
C55 H55 0.9500
C56 C58 1.398(6)
C56 H56 0.9500
C57 H57 0.9500
C58 H58 0.9500
C59 H59A 0.9900
C59 H59B 0.9900
C60 H60 0.9500
C62 Cl1 1.752(5)
C62 Cl2 1.766(5)
C62 H62A 0.9900
C62 H62B 0.9900
C63 Cl4B 1.525(9)
C63 Cl3 1.726(6)
C63 Cl4A 1.805(5)
C63 H63A 0.9782
C63 H63B 0.9749
C63 H63C 0.9840
C63 H63D 0.9663
C64 Cl5A 1.760(5)
C64 Cl6 1.803(5)
C64 Cl5B 1.888(11)
C64 H64A 0.9706
C64 H64B 0.9693
C64 H64C 0.9488
C64 H64D 0.9662
C65 Cl7 1.752(7)
C65 Cl8 1.766(7)
C65 H65A 0.9900
C65 H65B 0.9900
Cl4B H63A 1.7482
Cl5A H64C 0.8660
Cl5B H64B 1.4672
